data_7035241
loop_
_publ_author_name
'Yang, Ya-Xiu'
'Li, Yongxin'
'Ganguly, Rakesh'
'So, Cheuk-Wai'

_publ_section_title
;
 Instability of metal 1,3-benzodi(thiophosphinoyl)methandiide complexes:
 formation of hafnium, tin and zirconium complexes of
 1,3-benzodi(thiophosphinoyl)thioketone dianionic ligand
 [1,3-C6H4(PhPS)2CS](2.).
;
_journal_issue 28
_journal_name_full 'Dalton transactions (Cambridge, England : 2003)'
_journal_page_first 12633
_journal_page_last 12639
_journal_paper_doi 10.1039/c5dt01212k
_journal_volume 44
_journal_year 2015
_chemical_formula_sum 'C40 H32 Cl4 P4 S6 Sn'
_chemical_formula_weight 1089.38
_space_group_crystal_system monoclinic
_space_group_IT_number 14
_space_group_name_Hall '-P 2yn'
_space_group_name_H-M_alt 'P 1 21/n 1'
_symmetry_space_group_name_Hall '-P 2yn'
_symmetry_space_group_name_H-M 'P 1 21/n 1'
_atom_sites_solution_hydrogens geom
_audit_creation_method SHELXL-2014/7
_audit_update_record
;
2015-05-18 deposited with the CCDC.
2015-05-26 downloaded from the CCDC.
;
_cell_angle_alpha 90
_cell_angle_beta 90.804(2)
_cell_angle_gamma 90
_cell_formula_units_Z 2
_cell_length_a 11.9643(5)
_cell_length_b 12.8350(6)
_cell_length_c 14.6553(5)
_cell_measurement_reflns_used 6697
_cell_measurement_temperature 103(2)
_cell_measurement_theta_max 26.34
_cell_measurement_theta_min 2.33
_cell_volume 2250.27(16)
_computing_cell_refinement 'Bruker SAINT'
_computing_data_collection 'Bruker APEX2'
_computing_data_reduction 'Bruker SAINT'
_computing_molecular_graphics 'Bruker SHELXTL'
_computing_publication_material 'Bruker SHELXTL'
_computing_structure_refinement 'SHELXL-2014/7 (Sheldrick, 2014)'
_computing_structure_solution 'SHELXS-97 (Sheldrick, 2008)'
_diffrn_ambient_temperature 103(2)
_diffrn_measured_fraction_theta_full 0.999
_diffrn_measured_fraction_theta_max 0.997
_diffrn_measurement_device_type 'Bruker APEX-II CCD'
_diffrn_measurement_method '\f and \w scans'
_diffrn_radiation_type MoK\a
_diffrn_radiation_wavelength 0.71073
_diffrn_reflns_av_R_equivalents 0.0456
_diffrn_reflns_av_unetI/netI 0.0363
_diffrn_reflns_laue_measured_fraction_full 0.999
_diffrn_reflns_laue_measured_fraction_max 0.997
_diffrn_reflns_limit_h_max 14
_diffrn_reflns_limit_h_min -14
_diffrn_reflns_limit_k_max 16
_diffrn_reflns_limit_k_min -16
_diffrn_reflns_limit_l_max 13
_diffrn_reflns_limit_l_min -18
_diffrn_reflns_number 24725
_diffrn_reflns_point_group_measured_fraction_full 0.999
_diffrn_reflns_point_group_measured_fraction_max 0.997
_diffrn_reflns_theta_full 25.242
_diffrn_reflns_theta_max 26.413
_diffrn_reflns_theta_min 2.699
_exptl_absorpt_coefficient_mu 1.256
_exptl_absorpt_correction_T_max 0.7454
_exptl_absorpt_correction_T_min 0.6538
_exptl_absorpt_correction_type multi-scan
_exptl_absorpt_process_details sadabs
_exptl_crystal_colour brown
_exptl_crystal_density_diffrn 1.608
_exptl_crystal_description block
_exptl_crystal_F_000 1092
_exptl_crystal_size_max 0.220
_exptl_crystal_size_mid 0.200
_exptl_crystal_size_min 0.180
_refine_diff_density_max 0.543
_refine_diff_density_min -0.365
_refine_diff_density_rms 0.080
_refine_ls_extinction_method none
_refine_ls_goodness_of_fit_ref 1.037
_refine_ls_hydrogen_treatment constr
_refine_ls_matrix_type full
_refine_ls_number_parameters 307
_refine_ls_number_reflns 4602
_refine_ls_number_restraints 238
_refine_ls_restrained_S_all 1.049
_refine_ls_R_factor_all 0.0363
_refine_ls_R_factor_gt 0.0290
_refine_ls_shift/su_max 0.001
_refine_ls_shift/su_mean 0.000
_refine_ls_structure_factor_coef Fsqd
_refine_ls_weighting_details 'w=1/[\s^2^(Fo^2^)+(0.0291P)^2^+1.9557P] where P=(Fo^2^+2Fc^2^)/3'
_refine_ls_weighting_scheme calc
_refine_ls_wR_factor_gt 0.0659
_refine_ls_wR_factor_ref 0.0698
_reflns_Friedel_coverage 0.000
_reflns_number_gt 3975
_reflns_number_total 4602
_reflns_threshold_expression 'I > 2\s(I)'
_cod_data_source_file c5dt01212k2.cif
_cod_data_source_block scw767s
_cod_depositor_comments 'Adding full bibliography for 7035237--7035241.cif.'
_cod_database_code 7035241
_shelx_shelxl_version_number 2014/7
_shelx_space_group_comment
; 
The symmetry employed for this shelxl refinement is uniquely defined 
by the following loop, which should always be used as a source of 
symmetry information in preference to the above space-group names. 
They are only intended as comments. 
;
_shelx_estimated_absorpt_t_min 0.770
_shelx_estimated_absorpt_t_max 0.805

loop_
_space_group_symop_operation_xyz
'x, y, z'
'-x+1/2, y+1/2, -z+1/2'
'-x, -y, -z'
'x-1/2, -y-1/2, z-1/2'

loop_
_atom_site_label
_atom_site_type_symbol
_atom_site_fract_x
_atom_site_fract_y
_atom_site_fract_z
_atom_site_U_iso_or_equiv
_atom_site_adp_type
_atom_site_occupancy
_atom_site_site_symmetry_order
_atom_site_calc_flag
_atom_site_refinement_flags_posn
_atom_site_refinement_flags_adp
_atom_site_refinement_flags_occupancy
_atom_site_disorder_assembly
_atom_site_disorder_group
Sn1 Sn 0.0000 0.5000 0.0000 0.01312(8) Uani 1 2 d S . P . .
C1 C 0.1015(2) 0.62724(18) 0.16591(16) 0.0131(5) Uani 1 1 d . . . . .
C2 C -0.0789(2) 0.66912(19) 0.29537(15) 0.0140(5) Uani 1 1 d . . . . .
C3 C -0.0175(2) 0.7525(2) 0.33069(17) 0.0235(6) Uani 1 1 d . . . . .
H3 H 0.0602 0.7586 0.3189 0.028 Uiso 1 1 calc R U . . .
C4 C -0.0710(3) 0.8263(2) 0.38296(18) 0.0282(7) Uani 1 1 d . . . . .
H4 H -0.0302 0.8841 0.4065 0.034 Uiso 1 1 calc R U . . .
C5 C -0.1835(2) 0.8166(2) 0.40136(17) 0.0236(6) Uani 1 1 d . . . . .
H5 H -0.2194 0.8668 0.4385 0.028 Uiso 1 1 calc R U . . .
C6 C -0.2437(2) 0.7343(2) 0.36593(17) 0.0233(6) Uani 1 1 d . . . . .
H6 H -0.3213 0.7284 0.3781 0.028 Uiso 1 1 calc R U . . .
C7 C -0.1918(2) 0.6600(2) 0.31268(16) 0.0187(5) Uani 1 1 d . . . . .
H7 H -0.2335 0.6033 0.2882 0.022 Uiso 1 1 calc R U . . .
C8 C 0.0800(2) 0.49650(18) 0.30988(16) 0.0144(5) Uani 1 1 d . . . . .
C9 C 0.0443(2) 0.4521(2) 0.39067(16) 0.0179(5) Uani 1 1 d . . . . .
H9 H -0.0297 0.4631 0.4114 0.021 Uiso 1 1 calc R U . . .
C10 C 0.1184(2) 0.3914(2) 0.44040(17) 0.0202(6) Uani 1 1 d . . . . .
H10 H 0.0951 0.3606 0.4959 0.024 Uiso 1 1 calc R U . . .
C11 C 0.2260(2) 0.3748(2) 0.41048(17) 0.0234(6) Uani 1 1 d . . . . .
H11 H 0.2758 0.3328 0.4457 0.028 Uiso 1 1 calc R U . . .
C12 C 0.2624(2) 0.4189(2) 0.32936(16) 0.0191(5) Uani 1 1 d . . . . .
H12 H 0.3365 0.4077 0.3090 0.023 Uiso 1 1 calc R U . . .
C13 C 0.1880(2) 0.47946(18) 0.27893(16) 0.0146(5) Uani 1 1 d . . . . .
C14 C 0.3468(2) 0.60213(19) 0.17441(16) 0.0160(5) Uani 1 1 d . . . . .
C15 C 0.3648(2) 0.6737(2) 0.24479(18) 0.0216(6) Uani 1 1 d . . . . .
H15 H 0.3078 0.6867 0.2878 0.026 Uiso 1 1 calc R U . . .
C16 C 0.4656(2) 0.7255(2) 0.25173(19) 0.0247(6) Uani 1 1 d . . . . .
H16 H 0.4785 0.7738 0.2998 0.030 Uiso 1 1 calc R U . . .
C17 C 0.5482(2) 0.7067(2) 0.18807(19) 0.0278(6) Uani 1 1 d . . . . .
H17 H 0.6172 0.7431 0.1926 0.033 Uiso 1 1 calc R U . . .
C18 C 0.5315(2) 0.6364(2) 0.11889(19) 0.0269(6) Uani 1 1 d . . . . .
H18 H 0.5888 0.6235 0.0761 0.032 Uiso 1 1 calc R U . . .
C19 C 0.4297(2) 0.5838(2) 0.11172(18) 0.0214(6) Uani 1 1 d . . . . .
H19 H 0.4174 0.5353 0.0636 0.026 Uiso 1 1 calc R U . . .
C20 C 0.6311(18) 0.392(2) 0.4841(17) 0.072(3) Uani 0.160(3) 1 d D U P A 1
H20A H 0.5829 0.3290 0.4827 0.087 Uiso 0.160(3) 1 calc R U P A 1
H20B H 0.6195 0.4261 0.5437 0.087 Uiso 0.160(3) 1 calc R U P A 1
Cl1 Cl 0.5842(13) 0.4727(14) 0.4028(9) 0.087(3) Uani 0.160(3) 1 d D U P A 1
Cl2 Cl 0.7681(12) 0.3501(12) 0.4817(12) 0.050(3) Uani 0.160(3) 1 d D U P A 1
C20A C 0.6753(12) 0.3767(12) 0.3651(9) 0.065(2) Uani 0.594(3) 1 d D U P B 2
H20C H 0.6384 0.3096 0.3503 0.078 Uiso 0.594(3) 1 calc R U P B 2
H20D H 0.7293 0.3915 0.3162 0.078 Uiso 0.594(3) 1 calc R U P B 2
Cl1A Cl 0.5718(2) 0.4769(3) 0.3644(2) 0.0690(8) Uani 0.594(3) 1 d D U P B 2
Cl2A Cl 0.7461(4) 0.3636(4) 0.4644(3) 0.0755(12) Uani 0.594(3) 1 d D U P B 2
C20B C 0.6648(14) 0.3703(19) 0.4723(10) 0.074(3) Uani 0.246(2) 1 d D U P C 3
H20E H 0.6137 0.3122 0.4871 0.089 Uiso 0.246(2) 1 calc R U P C 3
H20F H 0.6383 0.4323 0.5059 0.089 Uiso 0.246(2) 1 calc R U P C 3
Cl1B Cl 0.6505(9) 0.3957(9) 0.3589(6) 0.093(3) Uani 0.246(2) 1 d D U P C 3
Cl2B Cl 0.7960(6) 0.3387(6) 0.5152(4) 0.0534(16) Uani 0.246(2) 1 d D U P C 3
P1 P -0.00398(5) 0.57226(5) 0.23183(4) 0.01197(14) Uani 1 1 d . . . . .
P2 P 0.21302(5) 0.53849(5) 0.16925(4) 0.01299(14) Uani 1 1 d . . . . .
S1 S -0.10907(5) 0.48037(5) 0.15948(4) 0.01535(14) Uani 1 1 d . . . . .
S2 S 0.20224(5) 0.43300(5) 0.06738(4) 0.01696(14) Uani 1 1 d . . . . .
S3 S 0.05928(5) 0.67295(5) 0.05893(4) 0.01462(14) Uani 1 1 d . . . . .

loop_
_atom_site_aniso_label
_atom_site_aniso_U_11
_atom_site_aniso_U_22
_atom_site_aniso_U_33
_atom_site_aniso_U_23
_atom_site_aniso_U_13
_atom_site_aniso_U_12
Sn1 0.01543(13) 0.01451(13) 0.00943(13) -0.00087(9) 0.00023(9) -0.00247(9)
C1 0.0152(12) 0.0113(12) 0.0129(12) 0.0007(9) -0.0005(9) -0.0004(9)
C2 0.0211(13) 0.0146(12) 0.0064(11) 0.0009(9) -0.0005(9) 0.0028(10)
C3 0.0257(15) 0.0239(14) 0.0211(14) -0.0028(11) 0.0051(11) -0.0026(11)
C4 0.0419(18) 0.0174(14) 0.0253(15) -0.0064(11) 0.0067(13) -0.0023(12)
C5 0.0337(16) 0.0222(15) 0.0150(13) -0.0011(11) 0.0016(11) 0.0144(12)
C6 0.0167(13) 0.0364(16) 0.0167(14) -0.0001(11) -0.0018(10) 0.0100(12)
C7 0.0181(13) 0.0252(14) 0.0125(13) -0.0013(10) -0.0041(10) 0.0020(11)
C8 0.0189(13) 0.0129(12) 0.0113(12) -0.0014(9) -0.0027(9) -0.0014(10)
C9 0.0227(14) 0.0185(13) 0.0124(12) -0.0015(10) 0.0034(10) 0.0004(11)
C10 0.0310(15) 0.0177(13) 0.0119(13) 0.0023(10) 0.0020(11) 0.0012(11)
C11 0.0327(16) 0.0214(14) 0.0159(14) 0.0033(10) -0.0030(11) 0.0087(12)
C12 0.0218(14) 0.0192(13) 0.0162(13) -0.0017(10) -0.0004(10) 0.0042(11)
C13 0.0194(13) 0.0146(12) 0.0097(12) -0.0017(9) -0.0008(10) -0.0012(10)
C14 0.0152(13) 0.0180(13) 0.0148(13) 0.0036(10) -0.0021(10) -0.0013(10)
C15 0.0218(14) 0.0222(14) 0.0210(14) -0.0013(11) -0.0010(11) -0.0005(11)
C16 0.0273(15) 0.0201(14) 0.0263(15) 0.0015(11) -0.0110(12) -0.0040(11)
C17 0.0203(15) 0.0286(16) 0.0342(17) 0.0119(13) -0.0084(12) -0.0076(12)
C18 0.0178(14) 0.0345(17) 0.0284(16) 0.0068(13) 0.0027(11) 0.0001(12)
C19 0.0207(14) 0.0248(14) 0.0189(13) 0.0005(11) 0.0014(11) 0.0007(11)
C20 0.066(5) 0.079(5) 0.072(5) -0.023(5) 0.007(5) -0.012(5)
Cl1 0.082(6) 0.105(6) 0.076(6) -0.015(5) -0.005(5) -0.020(4)
Cl2 0.050(6) 0.057(5) 0.044(7) -0.034(5) 0.014(5) -0.034(4)
C20A 0.061(4) 0.066(4) 0.066(4) -0.028(3) -0.009(3) 0.019(3)
Cl1A 0.0389(11) 0.0663(14) 0.102(2) -0.0020(16) 0.0050(14) -0.0092(9)
Cl2A 0.0512(17) 0.097(2) 0.078(2) -0.0148(16) -0.0052(14) -0.0035(14)
C20B 0.069(5) 0.081(5) 0.073(5) -0.016(4) 0.008(4) -0.016(4)
Cl1B 0.105(6) 0.098(5) 0.076(3) -0.013(3) -0.003(3) -0.034(4)
Cl2B 0.061(4) 0.054(3) 0.046(4) -0.012(3) 0.011(2) -0.023(3)
P1 0.0135(3) 0.0129(3) 0.0095(3) -0.0005(2) 0.0003(2) -0.0003(2)
P2 0.0134(3) 0.0150(3) 0.0106(3) -0.0006(2) 0.0004(2) -0.0010(2)
S1 0.0163(3) 0.0178(3) 0.0119(3) -0.0019(2) 0.0010(2) -0.0051(2)
S2 0.0180(3) 0.0185(3) 0.0144(3) -0.0046(2) 0.0000(2) 0.0017(2)
S3 0.0180(3) 0.0136(3) 0.0122(3) 0.0019(2) -0.0011(2) -0.0027(2)

loop_
_atom_type_symbol
_atom_type_description
_atom_type_scat_dispersion_real
_atom_type_scat_dispersion_imag
_atom_type_scat_source
C C 0.0033 0.0016 'International Tables Vol C Tables 4.2.6.8 and 6.1.1.4'
H H 0.0000 0.0000 'International Tables Vol C Tables 4.2.6.8 and 6.1.1.4'
P P 0.1023 0.0942 'International Tables Vol C Tables 4.2.6.8 and 6.1.1.4'
S S 0.1246 0.1234 'International Tables Vol C Tables 4.2.6.8 and 6.1.1.4'
Sn Sn -0.6537 1.4246 'International Tables Vol C Tables 4.2.6.8 and 6.1.1.4'
Cl Cl 0.1484 0.1585 'International Tables Vol C Tables 4.2.6.8 and 6.1.1.4'

loop_
_geom_angle_atom_site_label_1
_geom_angle_atom_site_label_2
_geom_angle_atom_site_label_3
_geom_angle
_geom_angle_site_symmetry_1
_geom_angle_site_symmetry_3
S3 Sn1 S3 180.0 3_565 .
S3 Sn1 S1 94.499(18) 3_565 .
S3 Sn1 S1 85.502(18) . .
S3 Sn1 S1 85.501(18) 3_565 3_565
S3 Sn1 S1 94.498(18) . 3_565
S1 Sn1 S1 180.000(12) . 3_565
S3 Sn1 S2 95.242(19) 3_565 .
S3 Sn1 S2 84.758(19) . .
S1 Sn1 S2 95.377(19) . .
S1 Sn1 S2 84.623(19) 3_565 .
S3 Sn1 S2 84.757(19) 3_565 3_565
S3 Sn1 S2 95.243(19) . 3_565
S1 Sn1 S2 84.622(19) . 3_565
S1 Sn1 S2 95.378(19) 3_565 3_565
S2 Sn1 S2 180.0 . 3_565
S3 C1 P1 115.51(13) . .
S3 C1 P2 117.03(13) . .
P1 C1 P2 106.08(12) . .
C7 C2 C3 120.5(2) . .
C7 C2 P1 122.11(19) . .
C3 C2 P1 117.29(19) . .
C4 C3 C2 119.1(3) . .
C4 C3 H3 120.5 . .
C2 C3 H3 120.5 . .
C3 C4 C5 120.5(3) . .
C3 C4 H4 119.8 . .
C5 C4 H4 119.8 . .
C6 C5 C4 120.1(2) . .
C6 C5 H5 120.0 . .
C4 C5 H5 120.0 . .
C5 C6 C7 120.3(3) . .
C5 C6 H6 119.8 . .
C7 C6 H6 119.8 . .
C2 C7 C6 119.5(2) . .
C2 C7 H7 120.2 . .
C6 C7 H7 120.2 . .
C9 C8 C13 120.7(2) . .
C9 C8 P1 126.2(2) . .
C13 C8 P1 112.98(18) . .
C10 C9 C8 118.7(2) . .
C10 C9 H9 120.7 . .
C8 C9 H9 120.7 . .
C9 C10 C11 120.9(2) . .
C9 C10 H10 119.5 . .
C11 C10 H10 119.5 . .
C10 C11 C12 120.8(2) . .
C10 C11 H11 119.6 . .
C12 C11 H11 119.6 . .
C13 C12 C11 118.5(2) . .
C13 C12 H12 120.8 . .
C11 C12 H12 120.8 . .
C12 C13 C8 120.4(2) . .
C12 C13 P2 126.6(2) . .
C8 C13 P2 112.96(18) . .
C19 C14 C15 119.9(2) . .
C19 C14 P2 122.8(2) . .
C15 C14 P2 117.28(19) . .
C16 C15 C14 119.8(3) . .
C16 C15 H15 120.1 . .
C14 C15 H15 120.1 . .
C15 C16 C17 119.7(3) . .
C15 C16 H16 120.1 . .
C17 C16 H16 120.1 . .
C18 C17 C16 120.9(3) . .
C18 C17 H17 119.6 . .
C16 C17 H17 119.6 . .
C17 C18 C19 119.5(3) . .
C17 C18 H18 120.2 . .
C19 C18 H18 120.2 . .
C14 C19 C18 120.1(3) . .
C14 C19 H19 119.9 . .
C18 C19 H19 119.9 . .
Cl1 C20 Cl2 119.2(15) . .
Cl1 C20 H20A 107.5 . .
Cl2 C20 H20A 107.5 . .
Cl1 C20 H20B 107.5 . .
Cl2 C20 H20B 107.5 . .
H20A C20 H20B 107.0 . .
Cl2A C20A Cl1A 114.7(7) . .
Cl2A C20A H20C 108.6 . .
Cl1A C20A H20C 108.6 . .
Cl2A C20A H20D 108.6 . .
Cl1A C20A H20D 108.6 . .
H20C C20A H20D 107.6 . .
Cl1B C20B Cl2B 118.5(11) . .
Cl1B C20B H20E 107.7 . .
Cl2B C20B H20E 107.7 . .
Cl1B C20B H20F 107.7 . .
Cl2B C20B H20F 107.7 . .
H20E C20B H20F 107.1 . .
C1 P1 C8 99.72(11) . .
C1 P1 C2 112.06(11) . .
C8 P1 C2 108.80(11) . .
C1 P1 S1 113.29(8) . .
C8 P1 S1 110.93(8) . .
C2 P1 S1 111.40(9) . .
C1 P2 C14 112.49(11) . .
C1 P2 C13 99.30(11) . .
C14 P2 C13 108.17(11) . .
C1 P2 S2 111.98(8) . .
C14 P2 S2 112.55(9) . .
C13 P2 S2 111.55(8) . .
P1 S1 Sn1 95.46(3) . .
P2 S2 Sn1 95.91(3) . .
C1 S3 Sn1 95.15(8) . .

loop_
_geom_bond_atom_site_label_1
_geom_bond_atom_site_label_2
_geom_bond_distance
_geom_bond_site_symmetry_2
Sn1 S3 2.4818(6) 3_565
Sn1 S3 2.4818(6) .
Sn1 S1 2.7045(6) .
Sn1 S1 2.7046(6) 3_565
Sn1 S2 2.7390(6) .
Sn1 S2 2.7390(6) 3_565
C1 S3 1.742(2) .
C1 P1 1.749(2) .
C1 P2 1.755(2) .
C2 C7 1.383(3) .
C2 C3 1.394(4) .
C2 P1 1.800(2) .
C3 C4 1.381(4) .
C3 H3 0.9500 .
C4 C5 1.382(4) .
C4 H4 0.9500 .
C5 C6 1.376(4) .
C5 H5 0.9500 .
C6 C7 1.384(4) .
C6 H6 0.9500 .
C7 H7 0.9500 .
C8 C9 1.387(3) .
C8 C13 1.393(4) .
C8 P1 1.797(2) .
C9 C10 1.380(4) .
C9 H9 0.9500 .
C10 C11 1.383(4) .
C10 H10 0.9500 .
C11 C12 1.392(4) .
C11 H11 0.9500 .
C12 C13 1.387(3) .
C12 H12 0.9500 .
C13 P2 1.806(2) .
C14 C19 1.382(4) .
C14 C15 1.395(3) .
C14 P2 1.798(2) .
C15 C16 1.380(4) .
C15 H15 0.9500 .
C16 C17 1.390(4) .
C16 H16 0.9500 .
C17 C18 1.370(4) .
C17 H17 0.9500 .
C18 C19 1.395(4) .
C18 H18 0.9500 .
C19 H19 0.9500 .
C20 Cl1 1.672(15) .
C20 Cl2 1.724(15) .
C20 H20A 0.9900 .
C20 H20B 0.9900 .
C20A Cl2A 1.682(11) .
C20A Cl1A 1.784(10) .
C20A H20C 0.9900 .
C20A H20D 0.9900 .
C20B Cl1B 1.700(12) .
C20B Cl2B 1.731(13) .
C20B H20E 0.9900 .
C20B H20F 0.9900 .
P1 S1 2.0146(9) .
P2 S2 2.0183(9) .
